data_4108087
loop_
_publ_author_name
'Sonia Nieto'
'Vincent M. Lynch'
'Eric V. Anslyn'
'Hyunwoo Kim'
'Jik Chin'

_publ_section_title
;
 High-Throughput Screening of Identity, Enantiomeric Excess, and
 Concentration Using MLCT Transitions in CD Spectroscopy
;
_journal_name_full 'Journal of the American Chemical Society'
_journal_page_first 9232
_journal_page_last 9233
_journal_paper_doi 10.1021/ja803443j
_journal_volume 130
_journal_year 2008
_chemical_absolute_configuration ad
_chemical_formula_moiety 'C44 H32 P2, 2 C2 H3 N, Cu 1+, P F6 1-, C4 H10 O'
_chemical_formula_sum 'C52 H48 Cu F6 N2 O P3'
_chemical_formula_weight 987.37
_chemical_name_systematic
; 
 ? 
;
_space_group_IT_number 19
_symmetry_cell_setting orthorhombic
_symmetry_space_group_name_Hall 'P 2ac 2ab'
_symmetry_space_group_name_H-M 'P 21 21 21'
_atom_sites_solution_hydrogens geom
_atom_sites_solution_primary direct
_atom_sites_solution_secondary difmap
_audit_creation_method SHELXL-97
_cell_angle_alpha 90.00
_cell_angle_beta 90.00
_cell_angle_gamma 90.00
_cell_formula_units_Z 4
_cell_length_a 10.9880(1)
_cell_length_b 11.5190(1)
_cell_length_c 39.1620(5)
_cell_measurement_reflns_used 5758
_cell_measurement_temperature 153(2)
_cell_measurement_theta_max 27.5
_cell_measurement_theta_min 1.7
_cell_volume 4956.76(9)
_computing_cell_refinement 'Collect software, Nonius B.V. 1998'
_computing_data_collection 'Collect software, Nonius B.V. 1998'
_computing_data_reduction
;
DENZO and Scalepack (Otwinoski and Minor, 1997)
;
_computing_molecular_graphics 'XP SHELXTL/PC, Siemens Analytical'
_computing_structure_refinement 'XL SHELXTL/PC, Siemens Analytical'
_computing_structure_solution
;

SIR97 - Altomare A., Burla M.C., Camalli M., Cascarano G.L., Giacovazzo C., 
Guagliardi A., Moliterni A.G.G., Polidori G.,Spagna R.
;
_diffrn_ambient_temperature 153(2)
_diffrn_measured_fraction_theta_full 0.959
_diffrn_measured_fraction_theta_max 0.959
_diffrn_measurement_device_type 'Nonius Kappa CCD'
_diffrn_measurement_method \w-scans
_diffrn_radiation_monochromator graphite
_diffrn_radiation_source 'fine-focus sealed tube'
_diffrn_radiation_type MoK\a
_diffrn_radiation_wavelength 0.71073
_diffrn_reflns_av_R_equivalents 0.0000
_diffrn_reflns_av_sigmaI/netI 0.0618
_diffrn_reflns_limit_h_max 14
_diffrn_reflns_limit_h_min -14
_diffrn_reflns_limit_k_max 14
_diffrn_reflns_limit_k_min -14
_diffrn_reflns_limit_l_max 50
_diffrn_reflns_limit_l_min -50
_diffrn_reflns_number 10547
_diffrn_reflns_theta_full 27.50
_diffrn_reflns_theta_max 27.50
_diffrn_reflns_theta_min 2.05
_exptl_absorpt_coefficient_mu 0.599
_exptl_absorpt_correction_T_max 0.9262
_exptl_absorpt_correction_T_min 0.8503
_exptl_absorpt_correction_type multi-scan
_exptl_absorpt_process_details
;
DENZO and Scalepack (Otwinoski and Minor, 1997)
;
_exptl_crystal_colour colorless
_exptl_crystal_density_diffrn 1.323
_exptl_crystal_description prisms
_exptl_crystal_F_000 2040
_exptl_crystal_size_max 0.28
_exptl_crystal_size_mid 0.28
_exptl_crystal_size_min 0.13
_refine_diff_density_max 0.571
_refine_diff_density_min -0.484
_refine_diff_density_rms 0.060
_refine_ls_abs_structure_details 'Flack H D (1983), Acta Cryst. A39, 876-881'
_refine_ls_abs_structure_Flack 0.017(19)
_refine_ls_extinction_method none
_refine_ls_goodness_of_fit_ref 1.137
_refine_ls_hydrogen_treatment constr
_refine_ls_matrix_type full
_refine_ls_number_parameters 587
_refine_ls_number_reflns 10547
_refine_ls_number_restraints 156
_refine_ls_restrained_S_all 1.262
_refine_ls_R_factor_all 0.1121
_refine_ls_R_factor_gt 0.0618
_refine_ls_shift/su_max 0.065
_refine_ls_shift/su_mean 0.008
_refine_ls_structure_factor_coef Fsqd
_refine_ls_weighting_details 'calc w=1/[\s^2^(Fo^2^)+(0.0680P)^2^+2.1532P] where P=(Fo^2^+2Fc^2^)/3'
_refine_ls_weighting_scheme calc
_refine_ls_wR_factor_gt 0.1483
_refine_ls_wR_factor_ref 0.1703
_reflns_number_gt 6543
_reflns_number_total 10547
_reflns_threshold_expression >2sigma(I)
_cod_data_source_file ja803443j-file004.cif
_cod_data_source_block cu1bmp
_cod_database_code 4108087

loop_
_symmetry_equiv_pos_as_xyz
'x, y, z'
'-x+1/2, -y, z+1/2'
'x+1/2, -y+1/2, -z'
'-x, y+1/2, -z+1/2'

loop_
_atom_site_label
_atom_site_type_symbol
_atom_site_fract_x
_atom_site_fract_y
_atom_site_fract_z
_atom_site_U_iso_or_equiv
_atom_site_adp_type
_atom_site_occupancy
_atom_site_symmetry_multiplicity
_atom_site_calc_flag
_atom_site_refinement_flags
Cu1 Cu 0.88184(7) 0.17769(6) 0.915988(17) 0.0651(2) Uani 1 1 d .
P1 P 1.04342(14) 0.30316(11) 0.91206(3) 0.0561(3) Uani 1 1 d .
P2 P 0.83833(12) 0.15406(11) 0.85928(3) 0.0515(3) Uani 1 1 d .
C1 C 1.0259(5) 0.3929(4) 0.87341(13) 0.0499(12) Uani 1 1 d .
C2 C 0.9860(6) 0.5097(4) 0.87711(14) 0.0634(15) Uani 1 1 d .
H2 H 0.9787 0.5408 0.8989 0.076 Uiso 1 1 calc R
C3 C 0.9585(6) 0.5771(5) 0.84979(15) 0.0679(16) Uani 1 1 d .
H3 H 0.9304 0.6524 0.8531 0.082 Uiso 1 1 calc R
C4 C 0.9720(5) 0.5338(4) 0.81635(14) 0.0599(14) Uani 1 1 d .
C5 C 0.9425(7) 0.6020(5) 0.78681(17) 0.0823(19) Uani 1 1 d .
H5 H 0.9154 0.6780 0.7894 0.099 Uiso 1 1 calc R
C6 C 0.9541(7) 0.5561(6) 0.75548(16) 0.0817(19) Uani 1 1 d .
H6 H 0.9352 0.6013 0.7365 0.098 Uiso 1 1 calc R
C7 C 0.9939(7) 0.4425(6) 0.75062(16) 0.0772(17) Uani 1 1 d .
H7 H 1.0013 0.4125 0.7287 0.093 Uiso 1 1 calc R
C8 C 1.0216(5) 0.3759(5) 0.77800(13) 0.0635(15) Uani 1 1 d .
H8 H 1.0478 0.3000 0.7746 0.076 Uiso 1 1 calc R
C9 C 1.0118(5) 0.4190(5) 0.81165(13) 0.0532(13) Uani 1 1 d .
C10 C 1.0368(4) 0.3469(4) 0.84073(12) 0.0478(11) Uani 1 1 d .
C11 C 1.0729(5) 0.2226(4) 0.83530(12) 0.0478(12) Uani 1 1 d .
C12 C 0.9916(5) 0.1319(4) 0.84208(12) 0.0486(12) Uani 1 1 d .
C13 C 1.0346(6) 0.0166(4) 0.84097(14) 0.0581(14) Uani 1 1 d .
H13 H 0.9819 -0.0436 0.8465 0.070 Uiso 1 1 calc R
C14 C 1.1515(6) -0.0089(5) 0.83200(14) 0.0642(15) Uani 1 1 d .
H14 H 1.1776 -0.0857 0.8324 0.077 Uiso 1 1 calc R
C15 C 1.2319(5) 0.0777(5) 0.82229(14) 0.0610(15) Uani 1 1 d .
C16 C 1.3493(7) 0.0515(7) 0.8108(2) 0.092(2) Uani 1 1 d .
H16 H 1.3743 -0.0255 0.8093 0.111 Uiso 1 1 calc R
C17 C 1.4279(7) 0.1394(9) 0.8016(2) 0.106(3) Uani 1 1 d .
H17 H 1.5070 0.1218 0.7949 0.128 Uiso 1 1 calc R
C18 C 1.3894(7) 0.2534(8) 0.8021(2) 0.098(2) Uani 1 1 d .
H18 H 1.4419 0.3116 0.7948 0.118 Uiso 1 1 calc R
C19 C 1.2755(6) 0.2822(6) 0.81333(16) 0.0742(17) Uani 1 1 d .
H19 H 1.2526 0.3598 0.8143 0.089 Uiso 1 1 calc R
C20 C 1.1928(5) 0.1958(5) 0.82328(13) 0.0595(14) Uani 1 1 d .
C21 C 1.0559(6) 0.4071(5) 0.94684(14) 0.0657(16) Uani 1 1 d .
C22 C 0.9506(8) 0.4462(5) 0.96198(17) 0.084(2) Uani 1 1 d .
H22 H 0.8762 0.4210 0.9534 0.101 Uiso 1 1 calc R
C23 C 0.9515(10) 0.5220(6) 0.98954(18) 0.104(3) Uani 1 1 d .
H23 H 0.8790 0.5489 0.9989 0.125 Uiso 1 1 calc R
C24 C 1.0631(13) 0.5569(7) 1.0030(2) 0.122(4) Uani 1 1 d .
H24 H 1.0662 0.6048 1.0221 0.146 Uiso 1 1 calc R
C25 C 1.1647(13) 0.5210(7) 0.9882(2) 0.130(4) Uani 1 1 d .
H25 H 1.2387 0.5475 0.9967 0.157 Uiso 1 1 calc R
C26 C 1.1660(8) 0.4457(7) 0.96052(19) 0.098(2) Uani 1 1 d .
H26 H 1.2395 0.4212 0.9512 0.118 Uiso 1 1 calc R
C27 C 1.1968(6) 0.2421(5) 0.90884(15) 0.0681(16) Uani 1 1 d .
C28 C 1.2942(7) 0.3044(9) 0.89616(18) 0.099(2) Uani 1 1 d .
H28 H 1.2828 0.3802 0.8887 0.119 Uiso 1 1 calc R
C29 C 1.4084(9) 0.2545(13) 0.8945(2) 0.132(4) Uani 1 1 d .
H29 H 1.4731 0.2967 0.8855 0.158 Uiso 1 1 calc R
C30 C 1.4277(11) 0.1426(15) 0.9060(4) 0.158(6) Uani 1 1 d .
H30 H 1.5053 0.1105 0.9057 0.190 Uiso 1 1 calc R
C31 C 1.3348(12) 0.0822(10) 0.9173(3) 0.137(4) Uani 1 1 d .
H31 H 1.3474 0.0056 0.9239 0.165 Uiso 1 1 calc R
C32 C 1.2175(7) 0.1288(6) 0.9198(2) 0.094(2) Uani 1 1 d .
H32 H 1.1541 0.0847 0.9287 0.113 Uiso 1 1 calc R
C33 C 0.7662(5) 0.2731(4) 0.83642(14) 0.0537(13) Uani 1 1 d .
C34 C 0.7166(5) 0.3622(5) 0.85512(17) 0.0665(15) Uani 1 1 d .
H34 H 0.7213 0.3595 0.8788 0.080 Uiso 1 1 calc R
C35 C 0.6594(7) 0.4565(6) 0.8396(2) 0.088(2) Uani 1 1 d .
H35 H 0.6251 0.5150 0.8528 0.106 Uiso 1 1 calc R
C36 C 0.6545(6) 0.4616(6) 0.8052(2) 0.090(2) Uani 1 1 d .
H36 H 0.6181 0.5253 0.7948 0.108 Uiso 1 1 calc R
C37 C 0.7022(6) 0.3746(6) 0.78534(19) 0.0780(18) Uani 1 1 d .
H37 H 0.6967 0.3790 0.7617 0.094 Uiso 1 1 calc R
C38 C 0.7596(5) 0.2789(5) 0.80079(15) 0.0668(15) Uani 1 1 d .
H38 H 0.7927 0.2200 0.7875 0.080 Uiso 1 1 calc R
C39 C 0.7568(5) 0.0244(5) 0.84406(17) 0.0634(15) Uani 1 1 d .
C40 C 0.7573(6) -0.0114(6) 0.81089(19) 0.0820(19) Uani 1 1 d .
H40 H 0.7995 0.0312 0.7946 0.098 Uiso 1 1 calc R
C41 C 0.6953(9) -0.1109(7) 0.8013(3) 0.112(3) Uani 1 1 d .
H41 H 0.6979 -0.1372 0.7789 0.135 Uiso 1 1 calc R
C42 C 0.6287(10) -0.1711(7) 0.8261(4) 0.139(4) Uani 1 1 d .
H42A H 0.5825 -0.2354 0.8199 0.167 Uiso 1 1 calc R
C43 C 0.6315(9) -0.1365(8) 0.8585(3) 0.128(3) Uani 1 1 d .
H43 H 0.5900 -0.1793 0.8750 0.153 Uiso 1 1 calc R
C44 C 0.6941(7) -0.0394(6) 0.8681(2) 0.098(2) Uani 1 1 d .
H44 H 0.6945 -0.0164 0.8909 0.118 Uiso 1 1 calc R
N1B N 0.9176(5) 0.0176(5) 0.93565(14) 0.0826(16) Uani 1 1 d .
C2B C 0.9270(7) -0.0748(6) 0.94447(19) 0.0836(19) Uani 1 1 d .
C3B C 0.9415(9) -0.1921(7) 0.9560(3) 0.135(3) Uani 1 1 d .
H3BA H 0.9173 -0.1986 0.9795 0.203 Uiso 1 1 d R
H3BB H 1.0256 -0.2131 0.9536 0.203 Uiso 1 1 d R
H3BC H 0.8941 -0.2441 0.9422 0.203 Uiso 1 1 d R
N1C N 0.7393(6) 0.2222(5) 0.94583(15) 0.0863(17) Uani 1 1 d .
C2C C 0.6586(8) 0.2490(6) 0.96135(17) 0.0795(19) Uani 1 1 d .
C3C C 0.5510(8) 0.2831(7) 0.9811(2) 0.114(3) Uani 1 1 d .
H3CA H 0.5768 0.3276 1.0005 0.170 Uiso 1 1 d R
H3CB H 0.5076 0.2162 0.9892 0.170 Uiso 1 1 d R
H3CC H 0.4989 0.3292 0.9669 0.170 Uiso 1 1 d R
P1A P 0.5904(3) 0.6111(2) 0.94323(8) 0.1224(9) Uani 1 1 d DU
F1A F 0.6486(7) 0.6365(8) 0.97615(17) 0.268(4) Uani 1 1 d DU
F2A F 0.5192(8) 0.7236(6) 0.9451(2) 0.240(4) Uani 1 1 d DU
F3A F 0.5334(8) 0.5929(8) 0.90867(18) 0.280(5) Uani 1 1 d DU
F4A F 0.6554(7) 0.4988(5) 0.9399(2) 0.235(4) Uani 1 1 d DU
F5A F 0.4851(7) 0.5531(8) 0.9601(2) 0.303(5) Uani 1 1 d DU
F6A F 0.6927(8) 0.6724(8) 0.9256(2) 0.346(7) Uani 1 1 d DU
C1D C 0.3008(13) 0.6478(12) 0.7897(3) 0.184(5) Uani 1 1 d DU
H1D1 H 0.2215 0.6846 0.7859 0.276 Uiso 1 1 d R
H1D2 H 0.3043 0.5742 0.7772 0.276 Uiso 1 1 d R
H1D3 H 0.3655 0.6994 0.7816 0.276 Uiso 1 1 d R
C2D C 0.3144(12) 0.6250(9) 0.8249(3) 0.155(4) Uani 1 1 d DU
H2D1 H 0.2678 0.5563 0.8307 0.186 Uiso 1 1 calc R
H2D2 H 0.3994 0.6088 0.8297 0.186 Uiso 1 1 calc R
O3D O 0.2764(7) 0.7166(7) 0.8454(2) 0.156(3) Uani 1 1 d DU
C4D C 0.2849(14) 0.6964(13) 0.8810(4) 0.197(6) Uani 1 1 d DU
H4D1 H 0.2386 0.6272 0.8866 0.237 Uiso 1 1 calc R
H4D2 H 0.3693 0.6816 0.8868 0.237 Uiso 1 1 calc R
C5D C 0.243(2) 0.7873(18) 0.9006(5) 0.298(11) Uani 1 1 d DU
H5DD H 0.2512 0.7679 0.9244 0.448 Uiso 1 1 d R
H5DA H 0.2874 0.8571 0.8959 0.448 Uiso 1 1 d R
H5DC H 0.1583 0.7992 0.8954 0.448 Uiso 1 1 d R

loop_
_atom_site_aniso_label
_atom_site_aniso_U_11
_atom_site_aniso_U_22
_atom_site_aniso_U_33
_atom_site_aniso_U_23
_atom_site_aniso_U_13
_atom_site_aniso_U_12
Cu1 0.0866(5) 0.0551(4) 0.0536(4) 0.0058(3) 0.0082(3) -0.0011(4)
P1 0.0709(9) 0.0495(7) 0.0479(7) 0.0005(6) -0.0070(7) 0.0017(7)
P2 0.0550(8) 0.0457(7) 0.0538(7) 0.0011(6) 0.0056(6) -0.0024(6)
C1 0.051(3) 0.045(3) 0.054(3) -0.004(2) -0.009(2) -0.002(2)
C2 0.092(4) 0.044(3) 0.054(3) -0.008(2) -0.007(3) 0.000(3)
C3 0.091(4) 0.041(3) 0.072(4) -0.002(3) -0.010(3) 0.006(3)
C4 0.074(4) 0.047(3) 0.059(3) 0.011(2) -0.011(3) -0.008(3)
C5 0.117(6) 0.048(3) 0.081(5) 0.019(3) -0.017(4) 0.004(3)
C6 0.110(5) 0.080(4) 0.055(4) 0.021(3) -0.020(4) -0.008(4)
C7 0.111(5) 0.071(4) 0.050(3) 0.009(3) 0.000(3) -0.017(4)
C8 0.078(4) 0.066(3) 0.046(3) 0.004(3) 0.001(3) -0.006(3)
C9 0.055(3) 0.056(3) 0.049(3) 0.004(2) -0.002(2) -0.005(3)
C10 0.047(3) 0.050(3) 0.046(3) 0.002(2) -0.003(2) -0.006(2)
C11 0.053(3) 0.042(3) 0.048(3) 0.001(2) -0.003(2) -0.001(2)
C12 0.050(3) 0.051(3) 0.045(3) 0.000(2) -0.004(2) 0.003(2)
C13 0.068(4) 0.042(3) 0.064(3) 0.002(2) -0.009(3) 0.001(3)
C14 0.066(4) 0.056(3) 0.071(4) -0.007(3) -0.012(3) 0.018(3)
C15 0.052(3) 0.072(4) 0.059(3) -0.013(3) -0.005(3) 0.015(3)
C16 0.069(5) 0.101(5) 0.107(6) -0.028(4) -0.006(4) 0.023(4)
C17 0.057(4) 0.136(8) 0.126(7) -0.023(6) 0.022(4) 0.008(5)
C18 0.055(4) 0.126(7) 0.114(6) -0.016(5) 0.013(4) -0.021(5)
C19 0.064(4) 0.076(4) 0.083(4) -0.011(3) 0.004(3) -0.014(3)
C20 0.048(3) 0.074(4) 0.056(3) -0.010(3) -0.001(2) -0.007(3)
C21 0.093(5) 0.057(3) 0.047(3) 0.002(2) -0.007(3) 0.003(3)
C22 0.126(6) 0.059(4) 0.068(4) -0.001(3) -0.007(4) -0.002(4)
C23 0.185(9) 0.067(4) 0.060(4) -0.008(3) 0.014(5) 0.018(5)
C24 0.228(13) 0.076(5) 0.062(5) -0.028(4) -0.030(6) 0.019(7)
C25 0.222(12) 0.078(5) 0.091(6) -0.016(5) -0.059(7) -0.031(7)
C26 0.108(6) 0.094(5) 0.093(5) -0.020(4) -0.030(4) -0.009(5)
C27 0.075(4) 0.072(4) 0.057(4) 0.004(3) -0.025(3) 0.005(3)
C28 0.071(5) 0.142(7) 0.084(5) 0.002(5) -0.019(4) -0.012(5)
C29 0.064(6) 0.224(13) 0.108(7) 0.002(7) -0.015(4) 0.010(7)
C30 0.080(7) 0.215(15) 0.179(12) -0.056(11) -0.055(8) 0.050(9)
C31 0.130(9) 0.121(8) 0.161(10) -0.025(7) -0.069(8) 0.055(7)
C32 0.093(5) 0.077(4) 0.113(6) -0.011(4) -0.036(5) 0.011(4)
C33 0.045(3) 0.053(3) 0.063(3) -0.002(2) 0.003(2) -0.002(2)
C34 0.061(3) 0.060(3) 0.079(4) -0.001(3) -0.002(3) 0.009(3)
C35 0.077(5) 0.065(4) 0.122(6) 0.004(4) 0.009(4) 0.015(4)
C36 0.066(4) 0.076(5) 0.127(7) 0.025(5) -0.016(4) 0.010(4)
C37 0.065(4) 0.081(4) 0.088(5) 0.018(4) -0.020(3) -0.007(4)
C38 0.069(4) 0.067(4) 0.064(4) 0.003(3) -0.005(3) -0.004(3)
C39 0.058(4) 0.041(3) 0.091(5) 0.004(3) -0.002(3) -0.008(3)
C40 0.084(5) 0.062(4) 0.100(5) -0.015(4) -0.001(4) -0.009(3)
C41 0.115(7) 0.075(5) 0.147(8) -0.030(5) -0.042(6) -0.008(5)
C42 0.120(7) 0.063(5) 0.235(13) 0.010(7) -0.034(9) -0.033(5)
C43 0.121(7) 0.097(7) 0.165(9) 0.022(6) 0.001(7) -0.054(6)
C44 0.088(5) 0.068(4) 0.139(7) 0.028(4) 0.022(5) -0.019(4)
N1B 0.098(4) 0.065(3) 0.084(4) 0.019(3) 0.001(3) 0.004(3)
C2B 0.089(5) 0.067(4) 0.095(5) 0.014(4) 0.005(4) 0.005(4)
C3B 0.145(8) 0.070(5) 0.191(10) 0.048(6) -0.009(7) -0.006(5)
N1C 0.122(5) 0.069(3) 0.068(4) 0.005(3) 0.020(3) -0.002(3)
C2C 0.111(6) 0.070(4) 0.058(4) 0.007(3) 0.021(4) -0.004(4)
C3C 0.137(7) 0.103(6) 0.101(6) 0.031(5) 0.052(5) 0.020(5)
P1A 0.135(2) 0.0859(15) 0.146(2) -0.0143(14) 0.0019(18) 0.0108(15)
F1A 0.206(6) 0.414(10) 0.184(6) -0.040(7) -0.057(6) 0.072(7)
F2A 0.297(8) 0.171(6) 0.253(7) -0.072(5) -0.092(6) 0.076(6)
F3A 0.237(8) 0.354(9) 0.248(8) -0.130(7) -0.050(7) 0.081(7)
F4A 0.241(7) 0.144(5) 0.318(8) 0.021(6) 0.056(7) 0.060(5)
F5A 0.219(8) 0.310(9) 0.380(10) 0.051(8) 0.122(7) -0.019(7)
F6A 0.349(10) 0.329(10) 0.359(10) 0.071(9) 0.028(9) -0.092(9)
C1D 0.197(9) 0.196(9) 0.160(8) 0.024(8) -0.007(7) -0.014(8)
C2D 0.147(8) 0.128(7) 0.190(9) 0.005(7) -0.011(7) 0.001(6)
O3D 0.165(6) 0.131(5) 0.171(6) -0.015(5) -0.030(5) -0.002(5)
C4D 0.199(9) 0.198(10) 0.195(9) 0.007(8) -0.061(8) 0.016(8)
C5D 0.312(14) 0.300(14) 0.283(14) -0.003(10) 0.007(10) 0.012(10)

loop_
_atom_type_symbol
_atom_type_description
_atom_type_scat_dispersion_real
_atom_type_scat_dispersion_imag
_atom_type_scat_source
C C 0.0033 0.0016 'International Tables Vol C Tables 4.2.6.8 and 6.1.1.4'
H H 0.0000 0.0000 'International Tables Vol C Tables 4.2.6.8 and 6.1.1.4'
N N 0.0061 0.0033 'International Tables Vol C Tables 4.2.6.8 and 6.1.1.4'
F F 0.0171 0.0103 'International Tables Vol C Tables 4.2.6.8 and 6.1.1.4'
P P 0.1023 0.0942 'International Tables Vol C Tables 4.2.6.8 and 6.1.1.4'
Cu Cu 0.3201 1.2651 'International Tables Vol C Tables 4.2.6.8 and 6.1.1.4'
O O 0.0106 0.0060 'International Tables Vol C Tables 4.2.6.8 and 6.1.1.4'

loop_
_geom_angle_atom_site_label_1
_geom_angle_atom_site_label_2
_geom_angle_atom_site_label_3
_geom_angle
N1C Cu1 N1B 99.2(2)
N1C Cu1 P2 115.45(18)
N1B Cu1 P2 107.43(17)
N1C Cu1 P1 118.61(17)
N1B Cu1 P1 116.52(17)
P2 Cu1 P1 99.88(5)
C21 P1 C27 103.6(3)
C21 P1 C1 104.7(2)
C27 P1 C1 104.8(3)
C21 P1 Cu1 115.0(2)
C27 P1 Cu1 118.4(2)
C1 P1 Cu1 109.10(17)
C33 P2 C12 108.9(2)
C33 P2 C39 103.9(3)
C12 P2 C39 102.5(3)
C33 P2 Cu1 118.62(18)
C12 P2 Cu1 100.45(16)
C39 P2 Cu1 120.8(2)
C10 C1 C2 118.7(5)
C10 C1 P1 122.2(4)
C2 C1 P1 118.6(4)
C3 C2 C1 122.0(5)
C3 C2 H2 119.0
C1 C2 H2 119.0
C2 C3 C4 120.4(5)
C2 C3 H3 119.8
C4 C3 H3 119.8
C9 C4 C3 119.2(5)
C9 C4 C5 118.7(5)
C3 C4 C5 122.1(5)
C6 C5 C4 120.0(6)
C6 C5 H5 120.0
C4 C5 H5 120.0
C5 C6 C7 121.7(6)
C5 C6 H6 119.2
C7 C6 H6 119.2
C8 C7 C6 119.7(6)
C8 C7 H7 120.2
C6 C7 H7 120.2
C7 C8 C9 121.5(6)
C7 C8 H8 119.2
C9 C8 H8 119.2
C4 C9 C8 118.5(5)
C4 C9 C10 120.0(5)
C8 C9 C10 121.5(5)
C1 C10 C9 119.6(5)
C1 C10 C11 121.1(4)
C9 C10 C11 119.3(4)
C12 C11 C20 119.2(4)
C12 C11 C10 121.1(4)
C20 C11 C10 119.7(4)
C11 C12 C13 118.9(5)
C11 C12 P2 123.5(4)
C13 C12 P2 116.8(4)
C14 C13 C12 121.8(5)
C14 C13 H13 119.1
C12 C13 H13 119.1
C13 C14 C15 121.0(5)
C13 C14 H14 119.5
C15 C14 H14 119.5
C14 C15 C16 121.4(6)
C14 C15 C20 119.1(5)
C16 C15 C20 119.5(6)
C17 C16 C15 120.2(7)
C17 C16 H16 119.9
C15 C16 H16 119.9
C18 C17 C16 120.2(7)
C18 C17 H17 119.9
C16 C17 H17 119.9
C19 C18 C17 121.1(7)
C19 C18 H18 119.4
C17 C18 H18 119.5
C18 C19 C20 120.7(7)
C18 C19 H19 119.7
C20 C19 H19 119.7
C19 C20 C15 118.3(5)
C19 C20 C11 122.3(5)
C15 C20 C11 119.4(5)
C22 C21 C26 117.3(6)
C22 C21 P1 118.4(5)
C26 C21 P1 124.2(6)
C21 C22 C23 122.4(8)
C21 C22 H22 118.8
C23 C22 H22 118.8
C22 C23 C24 118.8(9)
C22 C23 H23 120.6
C24 C23 H23 120.6
C25 C24 C23 119.1(7)
C25 C24 H24 120.4
C23 C24 H24 120.5
C24 C25 C26 123.1(10)
C24 C25 H25 118.5
C26 C25 H25 118.5
C25 C26 C21 119.3(9)
C25 C26 H26 120.3
C21 C26 H26 120.3
C28 C27 C32 118.1(7)
C28 C27 P1 122.6(6)
C32 C27 P1 119.3(6)
C27 C28 C29 120.3(10)
C27 C28 H28 119.8
C29 C28 H28 119.8
C30 C29 C28 120.7(11)
C30 C29 H29 119.6
C28 C29 H29 119.6
C31 C30 C29 119.0(11)
C31 C30 H30 120.5
C29 C30 H30 120.5
C30 C31 C32 122.5(11)
C30 C31 H31 118.8
C32 C31 H31 118.8
C27 C32 C31 119.2(9)
C27 C32 H32 120.4
C31 C32 H32 120.4
C34 C33 C38 118.4(5)
C34 C33 P2 118.3(4)
C38 C33 P2 123.3(4)
C33 C34 C35 121.9(6)
C33 C34 H34 119.0
C35 C34 H34 119.0
C36 C35 C34 119.2(7)
C36 C35 H35 120.4
C34 C35 H35 120.4
C35 C36 C37 121.2(7)
C35 C36 H36 119.4
C37 C36 H36 119.4
C36 C37 C38 120.0(7)
C36 C37 H37 120.0
C38 C37 H37 120.0
C33 C38 C37 119.3(6)
C33 C38 H38 120.3
C37 C38 H38 120.4
C40 C39 C44 119.4(6)
C40 C39 P2 123.5(5)
C44 C39 P2 117.0(6)
C39 C40 C41 120.4(8)
C39 C40 H40 119.8
C41 C40 H40 119.8
C40 C41 C42 118.7(9)
C40 C41 H41 120.6
C42 C41 H41 120.6
C43 C42 C41 120.1(9)
C43 C42 H42A 120.0
C41 C42 H42A 120.0
C42 C43 C44 121.2(9)
C42 C43 H43 119.4
C44 C43 H43 119.4
C43 C44 C39 120.0(9)
C43 C44 H44 120.0
C39 C44 H44 120.0
C2B N1B Cu1 172.5(6)
N1B C2B C3B 178.8(10)
C2B C3B H3BA 110.2
C2B C3B H3BB 108.3
H3BA C3B H3BB 109.8
C2B C3B H3BC 110.5
H3BA C3B H3BC 109.9
H3BB C3B H3BC 108.1
C2C N1C Cu1 177.4(6)
N1C C2C C3C 178.7(9)
C2C C3C H3CA 108.9
C2C C3C H3CB 111.1
H3CA C3C H3CB 108.3
C2C C3C H3CC 108.8
H3CA C3C H3CC 109.9
H3CB C3C H3CC 109.9
F1A P1A F4A 92.4(4)
F1A P1A F5A 92.2(4)
F4A P1A F5A 91.3(4)
F1A P1A F6A 89.0(4)
F4A P1A F6A 90.5(4)
F5A P1A F6A 177.8(5)
F1A P1A F3A 176.2(5)
F4A P1A F3A 90.0(3)
F5A P1A F3A 90.8(4)
F6A P1A F3A 87.9(4)
F1A P1A F2A 90.7(3)
F4A P1A F2A 176.9(4)
F5A P1A F2A 87.8(4)
F6A P1A F2A 90.4(4)
F3A P1A F2A 87.0(3)
C2D C1D H1D1 108.8
C2D C1D H1D2 108.8
H1D1 C1D H1D2 109.5
C2D C1D H1D3 110.7
H1D1 C1D H1D3 109.5
H1D2 C1D H1D3 109.5
O3D C2D C1D 112.9(10)
O3D C2D H2D1 109.0
C1D C2D H2D1 109.0
O3D C2D H2D2 109.0
C1D C2D H2D2 109.0
H2D1 C2D H2D2 107.8
C2D O3D C4D 115.0(11)
C5D C4D O3D 113.7(12)
C5D C4D H4D1 108.9
O3D C4D H4D1 108.8
C5D C4D H4D2 108.7
O3D C4D H4D2 108.8
H4D1 C4D H4D2 107.7
C4D C5D H5DD 109.3
C4D C5D H5DA 110.9
H5DD C5D H5DA 109.5
C4D C5D H5DC 108.2
H5DD C5D H5DC 109.5
H5DA C5D H5DC 109.5

loop_
_geom_bond_atom_site_label_1
_geom_bond_atom_site_label_2
_geom_bond_distance
Cu1 N1C 2.020(7)
Cu1 N1B 2.037(6)
Cu1 P2 2.2878(15)
Cu1 P1 2.2945(16)
P1 C21 1.818(6)
P1 C27 1.831(7)
P1 C1 1.843(5)
P2 C33 1.820(5)
P2 C12 1.832(5)
P2 C39 1.841(6)
C1 C10 1.390(7)
C1 C2 1.423(7)
C2 C3 1.357(8)
C2 H2 0.9300
C3 C4 1.409(8)
C3 H3 0.9300
C4 C9 1.405(8)
C4 C5 1.436(8)
C5 C6 1.342(9)
C5 H5 0.9300
C6 C7 1.393(10)
C6 H6 0.9300
C7 C8 1.353(8)
C7 H7 0.9300
C8 C9 1.412(7)
C8 H8 0.9300
C9 C10 1.436(7)
C10 C11 1.500(7)
C11 C12 1.400(7)
C11 C20 1.432(7)
C12 C13 1.411(7)
C13 C14 1.363(8)
C13 H13 0.9300
C14 C15 1.386(8)
C14 H14 0.9300
C15 C16 1.399(9)
C15 C20 1.428(8)
C16 C17 1.380(11)
C16 H16 0.9300
C17 C18 1.379(11)
C17 H17 0.9300
C18 C19 1.367(10)
C18 H18 0.9300
C19 C20 1.402(8)
C19 H19 0.9300
C21 C22 1.376(10)
C21 C26 1.396(10)
C22 C23 1.388(9)
C22 H22 0.9300
C23 C24 1.394(14)
C23 H23 0.9300
C24 C25 1.324(15)
C24 H24 0.9300
C25 C26 1.388(11)
C25 H25 0.9300
C26 H26 0.9300
C27 C28 1.380(10)
C27 C32 1.392(9)
C28 C29 1.383(13)
C28 H28 0.9300
C29 C30 1.382(16)
C29 H29 0.9300
C30 C31 1.311(17)
C30 H30 0.9300
C31 C32 1.400(13)
C31 H31 0.9300
C32 H32 0.9300
C33 C34 1.373(7)
C33 C38 1.399(8)
C34 C35 1.394(9)
C34 H34 0.9300
C35 C36 1.350(10)
C35 H35 0.9300
C36 C37 1.373(10)
C36 H36 0.9300
C37 C38 1.407(8)
C37 H37 0.9300
C38 H38 0.9300
C39 C40 1.363(9)
C39 C44 1.379(9)
C40 C41 1.384(10)
C40 H40 0.9300
C41 C42 1.398(14)
C41 H41 0.9300
C42 C43 1.332(14)
C42 H42A 0.9300
C43 C44 1.366(11)
C43 H43 0.9300
C44 H44 0.9300
N1B C2B 1.124(8)
C2B C3B 1.433(10)
C3B H3BA 0.9600
C3B H3BB 0.9599
C3B H3BC 0.9599
N1C C2C 1.118(8)
C2C C3C 1.466(10)
C3C H3CA 0.9600
C3C H3CB 0.9601
C3C H3CC 0.9599
P1A F1A 1.469(6)
P1A F4A 1.483(5)
P1A F5A 1.489(6)
P1A F6A 1.497(6)
P1A F3A 1.506(6)
P1A F2A 1.516(6)
C1D C2D 1.411(12)
C1D H1D1 0.9799
C1D H1D2 0.9800
C1D H1D3 0.9799
C2D O3D 1.389(10)
C2D H2D1 0.9700
C2D H2D2 0.9700
O3D C4D 1.418(11)
C4D C5D 1.380(14)
C4D H4D1 0.9700
C4D H4D2 0.9700
C5D H5DD 0.9597
C5D H5DA 0.9601
C5D H5DC 0.9600

loop_
_geom_torsion_atom_site_label_1
_geom_torsion_atom_site_label_2
_geom_torsion_atom_site_label_3
_geom_torsion_atom_site_label_4
_geom_torsion
C21 P1 C1 C10 167.4(5)
C27 P1 C1 C10 58.7(5)
C21 P1 C1 C2 -20.1(5)
C27 P1 C1 C2 -128.8(5)
C10 C1 C2 C3 0.0(9)
P1 C1 C2 C3 -172.8(5)
C1 C2 C3 C4 -1.8(10)
C2 C3 C4 C9 1.4(9)
C2 C3 C4 C5 179.3(6)
C9 C4 C5 C6 -0.5(10)
C3 C4 C5 C6 -178.4(7)
C4 C5 C6 C7 0.4(11)
C5 C6 C7 C8 0.0(11)
C6 C7 C8 C9 -0.2(10)
C3 C4 C9 C8 178.3(5)
C5 C4 C9 C8 0.3(8)
C3 C4 C9 C10 0.7(8)
C5 C4 C9 C10 -177.2(5)
C7 C8 C9 C4 0.0(9)
C7 C8 C9 C10 177.6(6)
C2 C1 C10 C9 2.1(7)
P1 C1 C10 C9 174.6(4)
C2 C1 C10 C11 -177.2(5)
P1 C1 C10 C11 -4.7(7)
C4 C9 C10 C1 -2.5(8)
C8 C9 C10 C1 180.0(5)
C4 C9 C10 C11 176.9(5)
C8 C9 C10 C11 -0.7(8)
C1 C10 C11 C12 73.2(7)
C9 C10 C11 C12 -106.1(6)
C1 C10 C11 C20 -106.2(6)
C9 C10 C11 C20 74.5(6)
C20 C11 C12 C13 7.8(7)
C10 C11 C12 C13 -171.6(4)
C20 C11 C12 P2 177.2(4)
C10 C11 C12 P2 -2.2(7)
C33 P2 C12 C11 45.0(5)
C39 P2 C12 C11 154.6(4)
C33 P2 C12 C13 -145.3(4)
C39 P2 C12 C13 -35.7(5)
C11 C12 C13 C14 -3.0(8)
P2 C12 C13 C14 -173.2(4)
C12 C13 C14 C15 -2.5(8)
C13 C14 C15 C16 -175.5(6)
C13 C14 C15 C20 2.9(8)
C14 C15 C16 C17 -179.4(7)
C20 C15 C16 C17 2.2(10)
C15 C16 C17 C18 -3.0(13)
C16 C17 C18 C19 3.2(13)
C17 C18 C19 C20 -2.5(11)
C18 C19 C20 C15 1.7(9)
C18 C19 C20 C11 179.7(6)
C14 C15 C20 C19 -179.9(5)
C16 C15 C20 C19 -1.5(8)
C14 C15 C20 C11 2.0(8)
C16 C15 C20 C11 -179.6(5)
C12 C11 C20 C19 174.7(5)
C10 C11 C20 C19 -5.9(8)
C12 C11 C20 C15 -7.4(7)
C10 C11 C20 C15 172.1(5)
C27 P1 C21 C22 -163.0(5)
C1 P1 C21 C22 87.4(5)
C27 P1 C21 C26 13.5(7)
C1 P1 C21 C26 -96.1(6)
C26 C21 C22 C23 0.6(9)
P1 C21 C22 C23 177.4(5)
C21 C22 C23 C24 -1.9(11)
C22 C23 C24 C25 2.9(13)
C23 C24 C25 C26 -2.8(15)
C24 C25 C26 C21 1.5(14)
C22 C21 C26 C25 -0.3(10)
P1 C21 C26 C25 -176.9(6)
C21 P1 C27 C28 -71.7(6)
C1 P1 C27 C28 37.9(6)
C21 P1 C27 C32 107.8(5)
C1 P1 C27 C32 -142.7(5)
C32 C27 C28 C29 0.1(10)
P1 C27 C28 C29 179.6(6)
C27 C28 C29 C30 -1.2(14)
C28 C29 C30 C31 2.8(18)
C29 C30 C31 C32 -3(2)
C28 C27 C32 C31 -0.6(11)
P1 C27 C32 C31 179.9(6)
C30 C31 C32 C27 2.4(16)
C12 P2 C33 C34 -127.9(4)
C39 P2 C33 C34 123.5(5)
C12 P2 C33 C38 51.6(5)
C39 P2 C33 C38 -57.0(5)
C38 C33 C34 C35 0.7(9)
P2 C33 C34 C35 -179.8(5)
C33 C34 C35 C36 -1.2(10)
C34 C35 C36 C37 1.5(11)
C35 C36 C37 C38 -1.2(11)
C34 C33 C38 C37 -0.3(8)
P2 C33 C38 C37 -179.8(4)
C36 C37 C38 C33 0.6(9)
C33 P2 C39 C40 62.7(6)
C12 P2 C39 C40 -50.7(6)
C33 P2 C39 C44 -118.4(5)
C12 P2 C39 C44 128.2(5)
C44 C39 C40 C41 0.1(10)
P2 C39 C40 C41 179.0(6)
C39 C40 C41 C42 2.4(12)
C40 C41 C42 C43 -3.9(14)
C41 C42 C43 C44 3.0(16)
C42 C43 C44 C39 -0.4(15)
C40 C39 C44 C43 -1.2(11)
P2 C39 C44 C43 179.9(7)
C1D C2D O3D C4D 178.1(12)
C2D O3D C4D C5D -178.0(16)
